data_4027799
loop_
_publ_author_name
'Feihu Huang'
'Chen Cheng'
'Guoqiang Feng'

_publ_section_title
;
 Introducing Ligand-Based Hydrogen Bond Donors to a Receptor: Both
 Selectivity and Binding Affinity for Anion Recognition in Water Can Be
 Improved
;
_journal_name_full 'Journal of Organic Chemistry'
_journal_page_first 11405
_journal_page_last 11408
_journal_paper_doi 10.1021/jo302271t
_journal_volume 77
_journal_year 2012
_chemical_formula_moiety 'C92 H110 N30 O28 P4 Zn4'
_chemical_formula_sum 'C92 H110 N30 O28 P4 Zn4'
_chemical_formula_weight 2469.46
_chemical_name_systematic
; 
 ? 
;
_space_group_IT_number 2
_symmetry_cell_setting triclinic
_symmetry_space_group_name_Hall '-P 1'
_symmetry_space_group_name_H-M 'P -1'
_atom_sites_solution_hydrogens geom
_atom_sites_solution_primary direct
_atom_sites_solution_secondary difmap
_audit_creation_method SHELXL-97
_cell_angle_alpha 92.426(3)
_cell_angle_beta 103.155(2)
_cell_angle_gamma 104.145(3)
_cell_formula_units_Z 1
_cell_length_a 12.6347(19)
_cell_length_b 13.4144(19)
_cell_length_c 18.718(3)
_cell_measurement_reflns_used 3605
_cell_measurement_temperature 150(2)
_cell_measurement_theta_max 22.66
_cell_measurement_theta_min 2.27
_cell_volume 2979.4(8)
_computing_cell_refinement 'Bruker SAINT'
_computing_data_collection 'Bruker APEX2'
_computing_data_reduction 'Bruker SAINT'
_computing_molecular_graphics 'Bruker SHELXTL'
_computing_publication_material 'Bruker SHELXTL'
_computing_structure_refinement 'SHELXL-97 (Sheldrick, 1997)'
_computing_structure_solution 'SHELXS-97 (Sheldrick, 1990)'
_diffrn_ambient_temperature 150(2)
_diffrn_measured_fraction_theta_full 0.983
_diffrn_measured_fraction_theta_max 0.983
_diffrn_measurement_device_type 'Bruker APEX-II CCD'
_diffrn_measurement_method '\f and \w scans'
_diffrn_radiation_monochromator graphite
_diffrn_radiation_source 'fine-focus sealed tube'
_diffrn_radiation_type MoK\a
_diffrn_radiation_wavelength 0.71073
_diffrn_reflns_av_R_equivalents 0.0000
_diffrn_reflns_av_sigmaI/netI 0.0762
_diffrn_reflns_limit_h_max 13
_diffrn_reflns_limit_h_min -13
_diffrn_reflns_limit_k_max 14
_diffrn_reflns_limit_k_min -14
_diffrn_reflns_limit_l_max 20
_diffrn_reflns_limit_l_min 0
_diffrn_reflns_number 8002
_diffrn_reflns_theta_full 22.85
_diffrn_reflns_theta_max 22.85
_diffrn_reflns_theta_min 1.57
_diffrn_standards_number 0
_exptl_absorpt_coefficient_mu 0.930
_exptl_crystal_colour colorless
_exptl_crystal_density_diffrn 1.376
_exptl_crystal_description block
_exptl_crystal_F_000 1276
_exptl_crystal_size_max 0.12
_exptl_crystal_size_mid 0.10
_exptl_crystal_size_min 0.10
_refine_diff_density_max 0.834
_refine_diff_density_min -0.608
_refine_diff_density_rms 0.094
_refine_ls_extinction_method none
_refine_ls_goodness_of_fit_ref 0.997
_refine_ls_hydrogen_treatment constr
_refine_ls_matrix_type full
_refine_ls_number_parameters 768
_refine_ls_number_reflns 8002
_refine_ls_number_restraints 32
_refine_ls_restrained_S_all 1.003
_refine_ls_R_factor_all 0.0980
_refine_ls_R_factor_gt 0.0693
_refine_ls_shift/su_max 0.000
_refine_ls_shift/su_mean 0.000
_refine_ls_structure_factor_coef Fsqd
_refine_ls_weighting_details 'calc w=1/[\s^2^(Fo^2^)+(0.1439P)^2^+0.0000P] where P=(Fo^2^+2Fc^2^)/3'
_refine_ls_weighting_scheme calc
_refine_ls_wR_factor_gt 0.1964
_refine_ls_wR_factor_ref 0.2155
_reflns_number_gt 5295
_reflns_number_total 8002
_reflns_threshold_expression >2sigma(I)
_cod_data_source_file jo302271t_si_002.cif
_cod_data_source_block I
_cod_database_code 4027799

loop_
_symmetry_equiv_pos_as_xyz
'x, y, z'
'-x, -y, -z'

loop_
_atom_site_label
_atom_site_type_symbol
_atom_site_fract_x
_atom_site_fract_y
_atom_site_fract_z
_atom_site_U_iso_or_equiv
_atom_site_adp_type
_atom_site_occupancy
_atom_site_symmetry_multiplicity
_atom_site_calc_flag
_atom_site_refinement_flags
_atom_site_disorder_assembly
_atom_site_disorder_group
Zn1 Zn 0.27245(7) 0.92556(6) 0.66320(4) 0.0433(3) Uani 1 1 d . . .
Zn2 Zn 0.47078(7) 0.78358(6) 0.74166(4) 0.0465(3) Uani 1 1 d . . .
C1 C 0.2348(10) 0.4212(8) 0.7318(6) 0.092(3) Uani 1 1 d . . .
H1A H 0.2079 0.3526 0.7040 0.138 Uiso 1 1 calc R . .
H1B H 0.2213 0.4735 0.6983 0.138 Uiso 1 1 calc R . .
H1C H 0.1945 0.4236 0.7705 0.138 Uiso 1 1 calc R . .
C2 C 0.3540(9) 0.4418(8) 0.7650(5) 0.072(2) Uani 1 1 d . . .
C3 C 0.5217(7) 0.5882(7) 0.8182(4) 0.058(2) Uani 1 1 d . . .
C4 C 0.5953(9) 0.5310(8) 0.8516(5) 0.082(3) Uani 1 1 d . . .
H4 H 0.5724 0.4579 0.8503 0.099 Uiso 1 1 calc R . .
C5 C 0.7039(9) 0.5881(9) 0.8868(5) 0.085(3) Uani 1 1 d . . .
H5 H 0.7573 0.5527 0.9094 0.102 Uiso 1 1 calc R . .
C6 C 0.7364(7) 0.6945(8) 0.8900(4) 0.066(2) Uani 1 1 d . . .
H6 H 0.8103 0.7329 0.9151 0.079 Uiso 1 1 calc R . .
C7 C 0.6572(8) 0.7428(7) 0.8554(4) 0.061(2) Uani 1 1 d . . .
C8 C 0.6816(8) 0.8556(7) 0.8661(5) 0.073(3) Uani 1 1 d . . .
H8A H 0.7640 0.8856 0.8763 0.088 Uiso 1 1 calc R . .
H8B H 0.6562 0.8759 0.9094 0.088 Uiso 1 1 calc R . .
C9 C 0.6963(7) 0.9228(7) 0.7447(5) 0.074(3) Uani 1 1 d . . .
H9A H 0.7722 0.9655 0.7708 0.089 Uiso 1 1 calc R . .
H9B H 0.6627 0.9628 0.7067 0.089 Uiso 1 1 calc R . .
C10 C 0.7059(7) 0.8235(7) 0.7082(4) 0.064(2) Uani 1 1 d . . .
C11 C 0.8067(7) 0.8118(9) 0.7014(5) 0.072(3) Uani 1 1 d . . .
H11 H 0.8739 0.8641 0.7225 0.086 Uiso 1 1 calc R . .
C12 C 0.8105(9) 0.7234(10) 0.6637(6) 0.088(3) Uani 1 1 d . . .
H12 H 0.8798 0.7149 0.6560 0.105 Uiso 1 1 calc R . .
C13 C 0.7136(8) 0.6483(8) 0.6374(5) 0.075(3) Uani 1 1 d . . .
H13 H 0.7145 0.5845 0.6138 0.090 Uiso 1 1 calc R . .
C14 C 0.6123(7) 0.6659(6) 0.6455(4) 0.0544(19) Uani 1 1 d . . .
C15 C 0.4791(9) 0.4953(7) 0.5897(6) 0.085(3) Uani 1 1 d . . .
C16 C 0.3570(8) 0.4419(7) 0.5678(6) 0.084(3) Uani 1 1 d . . .
H16A H 0.3466 0.3709 0.5470 0.126 Uiso 1 1 calc R . .
H16B H 0.3181 0.4788 0.5308 0.126 Uiso 1 1 calc R . .
H16C H 0.3257 0.4407 0.6113 0.126 Uiso 1 1 calc R . .
C17 C 0.5808(7) 0.9869(6) 0.8173(5) 0.065(2) Uani 1 1 d . . .
H17A H 0.6441 1.0499 0.8325 0.078 Uiso 1 1 calc R . .
H17B H 0.5457 0.9727 0.8593 0.078 Uiso 1 1 calc R . .
C18 C 0.4946(7) 1.0050(6) 0.7517(5) 0.065(2) Uani 1 1 d . . .
H18 H 0.5349 1.0457 0.7178 0.078 Uiso 1 1 calc R . .
C19 C 0.4229(8) 1.0680(7) 0.7799(5) 0.072(2) Uani 1 1 d . . .
H19A H 0.3930 1.0335 0.8196 0.086 Uiso 1 1 calc R . .
H19B H 0.4710 1.1376 0.8012 0.086 Uiso 1 1 calc R . .
C20 C 0.3567(7) 1.1561(6) 0.6716(5) 0.069(2) Uani 1 1 d . . .
H20A H 0.4257 1.2091 0.6979 0.083 Uiso 1 1 calc R . .
H20B H 0.2949 1.1906 0.6600 0.083 Uiso 1 1 calc R . .
C21 C 0.3757(6) 1.1161(6) 0.5983(5) 0.055(2) Uani 1 1 d . . .
C22 C 0.4256(7) 1.1880(6) 0.5573(6) 0.067(2) Uani 1 1 d . . .
H22 H 0.4519 1.2592 0.5754 0.080 Uiso 1 1 calc R . .
C23 C 0.4358(7) 1.1551(8) 0.4917(6) 0.078(3) Uani 1 1 d . . .
H23 H 0.4707 1.2031 0.4628 0.094 Uiso 1 1 calc R . .
C24 C 0.3951(6) 1.0492(7) 0.4648(4) 0.059(2) Uani 1 1 d . . .
H24 H 0.4013 1.0243 0.4181 0.071 Uiso 1 1 calc R . .
C25 C 0.3454(6) 0.9835(6) 0.5104(4) 0.0498(19) Uani 1 1 d . . .
C26 C 0.3017(7) 0.8207(7) 0.4279(5) 0.063(2) Uani 1 1 d . . .
C27 C 0.2674(10) 0.7096(8) 0.4296(6) 0.096(3) Uani 1 1 d . . .
H27A H 0.2092 0.6784 0.3847 0.144 Uiso 1 1 calc R . .
H27B H 0.2372 0.6942 0.4729 0.144 Uiso 1 1 calc R . .
H27C H 0.3325 0.6813 0.4324 0.144 Uiso 1 1 calc R . .
C28 C 0.2337(8) 1.0924(6) 0.7486(5) 0.071(2) Uani 1 1 d . . .
H28A H 0.2462 1.1665 0.7648 0.085 Uiso 1 1 calc R . .
H28B H 0.2286 1.0533 0.7920 0.085 Uiso 1 1 calc R . .
C29 C 0.1251(7) 1.0563(6) 0.6909(5) 0.060(2) Uani 1 1 d . . .
C30 C 0.0351(10) 1.1014(7) 0.6896(7) 0.083(3) Uani 1 1 d . . .
H30 H 0.0424 1.1588 0.7236 0.100 Uiso 1 1 calc R . .
C31 C -0.0639(9) 1.0590(8) 0.6370(7) 0.081(3) Uani 1 1 d . . .
H31 H -0.1266 1.0869 0.6352 0.098 Uiso 1 1 calc R . .
C32 C -0.0736(7) 0.9772(8) 0.5873(6) 0.073(3) Uani 1 1 d . . .
H32 H -0.1406 0.9510 0.5495 0.088 Uiso 1 1 calc R . .
C33 C 0.0153(7) 0.9337(7) 0.5932(5) 0.059(2) Uani 1 1 d . . .
C34 C -0.0640(7) 0.7957(7) 0.4885(5) 0.071(3) Uani 1 1 d . . .
C35 C -0.0358(8) 0.7051(7) 0.4539(5) 0.080(3) Uani 1 1 d . . .
H35A H -0.0996 0.6686 0.4134 0.121 Uiso 1 1 calc R . .
H35B H -0.0204 0.6578 0.4911 0.121 Uiso 1 1 calc R . .
H35C H 0.0308 0.7299 0.4347 0.121 Uiso 1 1 calc R . .
C36 C 0.0386(8) 0.6906(7) 0.8163(5) 0.085(3) Uani 1 1 d D . .
H36A H 0.0124 0.7119 0.7667 0.102 Uiso 0.52 1 calc PR A 1
H36B H 0.0270 0.7400 0.8527 0.102 Uiso 0.52 1 calc PR A 1
H36C H 0.0032 0.6839 0.7639 0.102 Uiso 0.48 1 d PR A 2
H36D H 0.0250 0.7503 0.8400 0.102 Uiso 0.48 1 d PR A 2
C37 C -0.035(2) 0.5864(9) 0.8202(13) 0.098(9) Uani 0.52 1 d PD B 1
H37 H -0.1121 0.5902 0.8161 0.118 Uiso 0.52 1 d PR B 1
C38 C -0.0335(14) 0.5071(9) 0.7605(7) 0.098(6) Uani 0.52 1 d PD B 1
H38 H 0.0379 0.5254 0.7458 0.117 Uiso 0.52 1 d PR B 1
C39 C -0.0434(11) 0.4090(9) 0.8007(8) 0.071(5) Uani 0.52 1 d PD B 1
H39 H -0.0177 0.3578 0.7750 0.085 Uiso 0.52 1 d PR B 1
C40 C 0.0375(14) 0.4475(16) 0.8769(10) 0.12(2) Uani 0.52 1 d PD B 1
H40 H -0.0001 0.4016 0.9081 0.148 Uiso 0.52 1 d PR B 1
C41 C 0.0105(17) 0.5473(10) 0.8957(7) 0.071(6) Uani 0.52 1 d PD B 1
H41A H 0.0788 0.5984 0.9250 0.085 Uiso 0.52 1 calc PR B 1
H41B H -0.0474 0.5354 0.9245 0.085 Uiso 0.52 1 calc PR B 1
O14 O -0.1241(10) 0.4943(10) 0.6979(6) 0.088(4) Uani 0.52 1 d PD B 1
H14 H -0.1644 0.5334 0.7046 0.105 Uiso 0.52 1 calc PR B 1
O15 O -0.1600(12) 0.3730(13) 0.7999(10) 0.132(6) Uani 0.52 1 d PD B 1
H15 H -0.1677 0.3774 0.8433 0.158 Uiso 0.52 1 calc PR B 1
C37' C -0.007(2) 0.5942(12) 0.8497(8) 0.098(12) Uani 0.48 1 d PD B 2
H37' H -0.0891 0.5742 0.8356 0.118 Uiso 0.48 1 d PR B 2
C38' C 0.0352(16) 0.6038(10) 0.9325(7) 0.072(6) Uani 0.48 1 d PD B 2
H38' H 0.1158 0.6385 0.9480 0.087 Uiso 0.48 1 d PR B 2
C39' C 0.0158(12) 0.4930(10) 0.9530(8) 0.063(5) Uani 0.48 1 d PD . 2
H39' H 0.0617 0.4851 1.0011 0.075 Uiso 0.48 1 d PR . 2
C40' C 0.0351(12) 0.4346(12) 0.8881(10) 0.12(2) Uani 0.48 1 d PD B 2
H40' H -0.0147 0.3648 0.8732 0.148 Uiso 0.48 1 d PR B 2
C41' C 0.0390(15) 0.5041(8) 0.8269(8) 0.063(5) Uani 0.48 1 d PD B 2
H41C H -0.0085 0.4666 0.7793 0.075 Uiso 0.48 1 calc PR B 2
H41D H 0.1172 0.5301 0.8221 0.075 Uiso 0.48 1 calc PR B 2
O14' O -0.0260(11) 0.6569(11) 0.9669(7) 0.087(4) Uani 0.48 1 d PD B 2
H14' H -0.0018 0.6610 1.0129 0.104 Uiso 0.48 1 calc PR B 2
O15' O -0.1012(12) 0.4443(14) 0.9424(10) 0.132(6) Uani 0.48 1 d PD C 2
H15' H -0.1257 0.4697 0.9750 0.158 Uiso 0.48 1 calc PR C 2
C42 C 0.2485(13) 0.5176(10) 0.9235(7) 0.107(4) Uani 1 1 d . B .
H42 H 0.2485 0.5883 0.9223 0.128 Uiso 1 1 calc R . .
N11 N 0.1554(9) 0.4438(9) 0.9030(5) 0.100(3) Uani 1 1 d D . .
N12 N 0.3433(11) 0.4890(9) 0.9462(5) 0.116(3) Uani 1 1 d . . .
N15 N 0.4681(11) 0.3287(9) 0.9834(5) 0.122(4) Uani 1 1 d . . .
H15A H 0.4985 0.2771 0.9944 0.147 Uiso 1 1 calc R . .
H15B H 0.5103 0.3928 0.9927 0.147 Uiso 1 1 calc R . .
C43 C 0.3050(8) 0.3869(6) 0.9394(4) 0.097(4) Uani 1 1 d G B .
C44 C 0.1887(8) 0.3598(7) 0.9125(4) 0.103(4) Uani 1 1 d G B .
N13 N 0.1290(6) 0.2563(8) 0.8999(4) 0.123(4) Uani 1 1 d G . .
C45 C 0.1857(9) 0.1798(5) 0.9143(4) 0.135(5) Uani 1 1 d G B .
H45 H 0.1449 0.1091 0.9057 0.162 Uiso 1 1 calc R . .
N14 N 0.3020(9) 0.2069(7) 0.9413(4) 0.117(3) Uani 1 1 d G . .
C46 C 0.3616(6) 0.3104(9) 0.9538(4) 0.118(4) Uani 1 1 d G B .
N1 N 0.5519(6) 0.6895(5) 0.8205(3) 0.0536(16) Uani 1 1 d . . .
N2 N 0.4105(6) 0.5425(6) 0.7827(4) 0.069(2) Uani 1 1 d . . .
H2 H 0.3698 0.5863 0.7694 0.083 Uiso 1 1 calc R . .
N3 N 0.6091(5) 0.7528(5) 0.6819(3) 0.0481(15) Uani 1 1 d . . .
N4 N 0.5079(6) 0.5959(5) 0.6201(4) 0.0597(17) Uani 1 1 d . . .
H4A H 0.4505 0.6200 0.6241 0.072 Uiso 1 1 calc R . .
N5 N 0.6239(5) 0.8991(5) 0.7989(3) 0.0533(16) Uani 1 1 d . . .
N6 N 0.3295(6) 1.0784(5) 0.7213(3) 0.0576(17) Uani 1 1 d . . .
N7 N 0.3363(4) 1.0161(4) 0.5768(3) 0.0411(13) Uani 1 1 d . . .
N8 N 0.3073(5) 0.8762(5) 0.4907(3) 0.0532(16) Uani 1 1 d . . .
H8 H 0.2835 0.8399 0.5247 0.064 Uiso 1 1 calc R . .
N9 N 0.1158(5) 0.9735(5) 0.6434(3) 0.0528(16) Uani 1 1 d . . .
N10 N 0.0162(5) 0.8475(5) 0.5493(3) 0.0512(15) Uani 1 1 d . . .
H10 H 0.0759 0.8234 0.5623 0.061 Uiso 1 1 calc R . .
O1 O 0.4029(8) 0.3720(5) 0.7768(5) 0.133(3) Uani 1 1 d . . .
O2 O 0.5522(7) 0.4495(5) 0.5820(5) 0.119(3) Uani 1 1 d . . .
O3 O 0.3213(5) 0.8624(5) 0.3736(3) 0.0865(19) Uani 1 1 d . . .
O4 O -0.1505(5) 0.8193(6) 0.4619(4) 0.100(2) Uani 1 1 d . . .
O6 O 0.4272(4) 0.9129(3) 0.7138(2) 0.0460(12) Uani 1 1 d . . .
O7 O 0.2149(4) 0.7849(3) 0.6037(2) 0.0405(11) Uani 1 1 d . B .
O8 O 0.3528(4) 0.6860(3) 0.6607(2) 0.0464(12) Uani 1 1 d . B .
O9 O 0.1620(4) 0.5907(4) 0.5802(3) 0.0590(13) Uani 1 1 d . B .
O10 O 0.1784(4) 0.6740(4) 0.7039(3) 0.0507(12) Uani 1 1 d . B .
O11 O 0.3444(4) 0.7528(4) 0.8101(3) 0.0555(13) Uani 1 1 d . B .
O12 O 0.2029(4) 0.8545(4) 0.7583(3) 0.0590(14) Uani 1 1 d . B .
O13 O 0.1555(5) 0.7001(5) 0.8290(3) 0.0728(17) Uani 1 1 d . B .
P1 P 0.22641(17) 0.75425(16) 0.77657(11) 0.0520(5) Uani 1 1 d . . .
P2 P 0.22871(15) 0.68183(13) 0.63139(10) 0.0432(5) Uani 1 1 d . . .

loop_
_atom_site_aniso_label
_atom_site_aniso_U_11
_atom_site_aniso_U_22
_atom_site_aniso_U_33
_atom_site_aniso_U_23
_atom_site_aniso_U_13
_atom_site_aniso_U_12
Zn1 0.0466(5) 0.0402(5) 0.0485(5) 0.0093(4) 0.0096(4) 0.0227(4)
Zn2 0.0485(5) 0.0459(5) 0.0474(5) 0.0137(4) 0.0038(4) 0.0224(4)
C1 0.121(9) 0.070(6) 0.088(7) 0.028(5) 0.030(7) 0.022(6)
C2 0.095(7) 0.072(6) 0.060(5) 0.014(5) 0.024(5) 0.036(6)
C3 0.055(5) 0.076(6) 0.065(5) 0.036(4) 0.029(4) 0.042(5)
C4 0.087(7) 0.102(7) 0.104(7) 0.074(6) 0.054(6) 0.070(6)
C5 0.082(8) 0.129(9) 0.086(7) 0.067(7) 0.042(6) 0.077(7)
C6 0.065(6) 0.101(7) 0.044(5) 0.029(5) 0.017(4) 0.040(5)
C7 0.068(6) 0.094(7) 0.041(4) 0.022(4) 0.017(4) 0.054(5)
C8 0.064(6) 0.095(7) 0.052(5) 0.011(5) -0.006(4) 0.023(5)
C9 0.058(5) 0.076(6) 0.079(6) 0.034(5) 0.005(5) 0.006(4)
C10 0.057(6) 0.079(6) 0.059(5) 0.033(5) 0.012(4) 0.021(5)
C11 0.050(5) 0.112(8) 0.066(6) 0.031(6) 0.019(4) 0.034(5)
C12 0.068(7) 0.137(10) 0.092(7) 0.068(7) 0.048(6) 0.055(7)
C13 0.066(6) 0.107(7) 0.077(6) 0.025(6) 0.032(5) 0.050(6)
C14 0.056(5) 0.058(5) 0.055(5) 0.014(4) 0.016(4) 0.022(4)
C15 0.116(9) 0.058(6) 0.111(8) 0.019(5) 0.062(7) 0.043(6)
C16 0.079(7) 0.069(6) 0.099(7) -0.024(5) 0.032(6) 0.006(5)
C17 0.059(5) 0.059(5) 0.066(5) -0.009(4) -0.007(4) 0.020(4)
C18 0.059(5) 0.046(5) 0.085(6) 0.010(4) 0.000(4) 0.020(4)
C19 0.081(6) 0.068(5) 0.061(5) -0.003(4) -0.006(5) 0.034(5)
C20 0.069(6) 0.041(4) 0.096(7) 0.017(5) 0.009(5) 0.019(4)
C21 0.043(4) 0.051(5) 0.076(6) 0.018(4) 0.011(4) 0.024(4)
C22 0.059(5) 0.049(5) 0.111(8) 0.040(5) 0.033(5) 0.029(4)
C23 0.057(5) 0.073(7) 0.117(8) 0.070(6) 0.031(5) 0.021(5)
C24 0.043(4) 0.084(6) 0.063(5) 0.040(5) 0.025(4) 0.025(4)
C25 0.039(4) 0.052(5) 0.070(5) 0.026(4) 0.020(4) 0.026(3)
C26 0.056(5) 0.083(6) 0.055(5) 0.008(5) 0.018(4) 0.024(4)
C27 0.112(9) 0.095(8) 0.080(7) -0.022(6) 0.040(6) 0.013(6)
C28 0.100(7) 0.053(5) 0.077(6) 0.010(4) 0.030(6) 0.048(5)
C29 0.076(6) 0.056(5) 0.069(6) 0.019(4) 0.033(5) 0.038(4)
C30 0.103(8) 0.066(6) 0.125(9) 0.043(6) 0.070(8) 0.058(6)
C31 0.066(7) 0.094(8) 0.114(8) 0.042(7) 0.047(6) 0.047(6)
C32 0.047(5) 0.094(7) 0.106(7) 0.053(6) 0.030(5) 0.050(5)
C33 0.051(5) 0.071(5) 0.067(5) 0.033(5) 0.024(4) 0.024(4)
C34 0.048(5) 0.085(7) 0.072(6) 0.044(5) 0.002(5) 0.010(5)
C35 0.082(6) 0.059(6) 0.070(6) 0.017(5) -0.014(5) -0.009(5)
C36 0.073(7) 0.113(8) 0.076(6) 0.040(6) 0.015(5) 0.033(6)
C37 0.081(18) 0.11(2) 0.11(2) -0.002(15) 0.033(17) 0.024(15)
C38 0.091(15) 0.100(16) 0.103(17) 0.024(14) 0.022(14) 0.026(12)
C39 0.063(11) 0.079(12) 0.070(12) 0.023(10) 0.014(9) 0.018(10)
C40 0.13(5) 0.13(4) 0.12(3) 0.03(3) 0.05(3) 0.02(3)
C41 0.063(12) 0.079(16) 0.070(15) 0.023(12) 0.014(11) 0.018(11)
O14 0.075(8) 0.108(10) 0.082(8) 0.016(7) 0.011(7) 0.032(7)
O15 0.121(14) 0.141(14) 0.132(13) 0.040(11) 0.031(11) 0.026(11)
C37' 0.08(2) 0.11(3) 0.11(3) -0.002(17) 0.03(2) 0.024(17)
C38' 0.058(13) 0.078(15) 0.089(16) 0.039(13) 0.024(12) 0.022(12)
C39' 0.053(11) 0.084(12) 0.062(11) 0.028(10) 0.022(9) 0.025(9)
C40' 0.13(5) 0.13(4) 0.12(4) 0.03(3) 0.05(4) 0.02(4)
C41' 0.053(11) 0.084(13) 0.062(11) 0.028(11) 0.022(9) 0.025(10)
O14' 0.076(9) 0.116(11) 0.087(9) 0.045(8) 0.028(7) 0.044(8)
O15' 0.121(15) 0.141(15) 0.132(15) 0.040(12) 0.031(12) 0.026(12)
C42 0.127(11) 0.094(8) 0.105(9) 0.061(7) 0.045(8) 0.017(9)
N11 0.113(9) 0.113(8) 0.091(7) 0.051(6) 0.047(6) 0.034(7)
N12 0.150(10) 0.109(8) 0.087(7) 0.051(6) 0.032(7) 0.023(7)
N15 0.171(11) 0.134(9) 0.087(7) 0.044(6) 0.046(7) 0.067(8)
C43 0.145(12) 0.127(11) 0.044(6) 0.024(6) 0.044(7) 0.058(10)
C44 0.107(10) 0.132(12) 0.059(6) 0.008(7) 0.048(7) -0.014(9)
N13 0.168(11) 0.121(9) 0.103(7) 0.012(7) 0.063(7) 0.055(9)
C45 0.184(17) 0.148(13) 0.095(10) -0.014(9) 0.079(11) 0.046(13)
N14 0.137(9) 0.134(9) 0.075(6) -0.013(6) 0.038(6) 0.018(8)
C46 0.128(12) 0.156(14) 0.065(8) 0.015(8) 0.031(8) 0.024(12)
N1 0.066(5) 0.073(5) 0.042(4) 0.027(3) 0.021(3) 0.045(4)
N2 0.076(5) 0.064(5) 0.087(5) 0.039(4) 0.039(4) 0.035(4)
N3 0.046(4) 0.057(4) 0.048(4) 0.023(3) 0.016(3) 0.019(3)
N4 0.070(5) 0.063(4) 0.065(4) 0.014(3) 0.032(4) 0.038(4)
N5 0.044(4) 0.066(4) 0.046(4) 0.013(3) -0.004(3) 0.019(3)
N6 0.082(5) 0.047(4) 0.051(4) 0.000(3) 0.014(3) 0.034(3)
N7 0.042(3) 0.042(3) 0.047(4) 0.011(3) 0.014(3) 0.022(3)
N8 0.050(4) 0.069(4) 0.051(4) 0.010(3) 0.026(3) 0.021(3)
N9 0.059(4) 0.065(4) 0.053(4) 0.023(3) 0.025(3) 0.037(3)
N10 0.040(3) 0.062(4) 0.055(4) 0.023(3) 0.007(3) 0.019(3)
O1 0.187(9) 0.072(5) 0.139(7) -0.008(5) -0.011(6) 0.083(5)
O2 0.113(6) 0.074(4) 0.199(9) 0.001(5) 0.079(6) 0.044(4)
O3 0.080(4) 0.120(5) 0.070(4) 0.025(4) 0.033(3) 0.031(4)
O4 0.054(4) 0.143(6) 0.100(5) 0.049(5) 0.000(4) 0.028(4)
O6 0.050(3) 0.039(3) 0.045(3) 0.004(2) 0.001(2) 0.015(2)
O7 0.043(3) 0.042(3) 0.041(3) 0.010(2) 0.006(2) 0.022(2)
O8 0.046(3) 0.045(3) 0.050(3) 0.003(2) 0.004(2) 0.022(2)
O9 0.066(3) 0.043(3) 0.060(3) 0.005(2) 0.005(3) 0.009(2)
O10 0.042(3) 0.051(3) 0.061(3) 0.019(2) 0.012(2) 0.014(2)
O11 0.054(3) 0.070(3) 0.056(3) 0.021(3) 0.015(2) 0.038(3)
O12 0.071(3) 0.074(3) 0.046(3) 0.011(3) 0.014(3) 0.047(3)
O13 0.067(4) 0.114(5) 0.066(4) 0.056(3) 0.036(3) 0.052(3)
P1 0.0583(13) 0.0655(13) 0.0453(11) 0.0247(10) 0.0172(9) 0.0330(10)
P2 0.0446(11) 0.0379(10) 0.0457(11) 0.0094(8) 0.0061(9) 0.0117(8)

loop_
_atom_type_symbol
_atom_type_description
_atom_type_scat_dispersion_real
_atom_type_scat_dispersion_imag
_atom_type_scat_source
C C 0.0033 0.0016 'International Tables Vol C Tables 4.2.6.8 and 6.1.1.4'
H H 0.0000 0.0000 'International Tables Vol C Tables 4.2.6.8 and 6.1.1.4'
N N 0.0061 0.0033 'International Tables Vol C Tables 4.2.6.8 and 6.1.1.4'
O O 0.0106 0.0060 'International Tables Vol C Tables 4.2.6.8 and 6.1.1.4'
P P 0.1023 0.0942 'International Tables Vol C Tables 4.2.6.8 and 6.1.1.4'
Zn Zn 0.2839 1.4301 'International Tables Vol C Tables 4.2.6.8 and 6.1.1.4'

loop_
_geom_angle_atom_site_label_1
_geom_angle_atom_site_label_2
_geom_angle_atom_site_label_3
_geom_angle
_geom_angle_site_symmetry_1
_geom_angle_site_symmetry_3
O6 Zn1 O7 97.94(17) . .
O6 Zn1 N6 84.4(2) . .
O7 Zn1 N6 176.9(2) . .
O6 Zn1 N9 160.3(2) . .
O7 Zn1 N9 99.4(2) . .
N6 Zn1 N9 78.7(3) . .
O6 Zn1 N7 92.81(19) . .
O7 Zn1 N7 97.92(19) . .
N6 Zn1 N7 79.9(2) . .
N9 Zn1 N7 94.1(2) . .
O6 Zn1 O12 90.04(18) . .
O7 Zn1 O12 89.38(18) . .
N6 Zn1 O12 92.6(2) . .
N9 Zn1 O12 80.77(19) . .
N7 Zn1 O12 171.72(19) . .
O6 Zn2 O8 96.98(18) . .
O6 Zn2 N5 79.8(2) . .
O8 Zn2 N5 161.1(2) . .
O6 Zn2 N1 153.1(2) . .
O8 Zn2 N1 108.0(2) . .
N5 Zn2 N1 79.5(2) . .
O6 Zn2 O11 90.21(18) . .
O8 Zn2 O11 86.87(19) . .
N5 Zn2 O11 111.6(2) . .
N1 Zn2 O11 81.67(19) . .
O6 Zn2 N3 111.56(19) . .
O8 Zn2 N3 88.0(2) . .
N5 Zn2 N3 76.2(2) . .
N1 Zn2 N3 79.7(2) . .
O11 Zn2 N3 158.08(19) . .
C2 C1 H1A 109.5 . .
C2 C1 H1B 109.5 . .
H1A C1 H1B 109.5 . .
C2 C1 H1C 109.5 . .
H1A C1 H1C 109.5 . .
H1B C1 H1C 109.5 . .
O1 C2 N2 121.3(10) . .
O1 C2 C1 122.7(10) . .
N2 C2 C1 116.0(8) . .
N1 C3 N2 114.8(7) . .
N1 C3 C4 122.7(9) . .
N2 C3 C4 122.5(9) . .
C5 C4 C3 115.9(9) . .
C5 C4 H4 122.1 . .
C3 C4 H4 122.1 . .
C6 C5 C4 122.0(8) . .
C6 C5 H5 119.0 . .
C4 C5 H5 119.0 . .
C7 C6 C5 117.2(9) . .
C7 C6 H6 121.4 . .
C5 C6 H6 121.4 . .
N1 C7 C6 122.0(9) . .
N1 C7 C8 118.0(7) . .
C6 C7 C8 119.4(9) . .
C7 C8 N5 111.9(7) . .
C7 C8 H8A 109.2 . .
N5 C8 H8A 109.2 . .
C7 C8 H8B 109.2 . .
N5 C8 H8B 109.2 . .
H8A C8 H8B 107.9 . .
N5 C9 C10 110.2(6) . .
N5 C9 H9A 109.6 . .
C10 C9 H9A 109.6 . .
N5 C9 H9B 109.6 . .
C10 C9 H9B 109.6 . .
H9A C9 H9B 108.1 . .
N3 C10 C11 123.8(9) . .
N3 C10 C9 115.0(7) . .
C11 C10 C9 121.1(9) . .
C10 C11 C12 119.2(10) . .
C10 C11 H11 120.4 . .
C12 C11 H11 120.4 . .
C13 C12 C11 118.7(9) . .
C13 C12 H12 120.7 . .
C11 C12 H12 120.7 . .
C12 C13 C14 119.2(10) . .
C12 C13 H13 120.4 . .
C14 C13 H13 120.4 . .
N3 C14 N4 113.9(7) . .
N3 C14 C13 121.7(8) . .
N4 C14 C13 124.4(8) . .
O2 C15 N4 121.8(10) . .
O2 C15 C16 121.4(9) . .
N4 C15 C16 116.7(8) . .
C15 C16 H16A 109.5 . .
C15 C16 H16B 109.5 . .
H16A C16 H16B 109.5 . .
C15 C16 H16C 109.5 . .
H16A C16 H16C 109.5 . .
H16B C16 H16C 109.5 . .
N5 C17 C18 110.8(6) . .
N5 C17 H17A 109.5 . .
C18 C17 H17A 109.5 . .
N5 C17 H17B 109.5 . .
C18 C17 H17B 109.5 . .
H17A C17 H17B 108.1 . .
O6 C18 C17 111.0(6) . .
O6 C18 C19 110.3(7) . .
C17 C18 C19 108.4(7) . .
O6 C18 H18 109.0 . .
C17 C18 H18 109.0 . .
C19 C18 H18 109.0 . .
N6 C19 C18 111.8(7) . .
N6 C19 H19A 109.3 . .
C18 C19 H19A 109.3 . .
N6 C19 H19B 109.3 . .
C18 C19 H19B 109.3 . .
H19A C19 H19B 107.9 . .
N6 C20 C21 115.9(6) . .
N6 C20 H20A 108.3 . .
C21 C20 H20A 108.3 . .
N6 C20 H20B 108.3 . .
C21 C20 H20B 108.3 . .
H20A C20 H20B 107.4 . .
N7 C21 C22 124.5(8) . .
N7 C21 C20 117.6(7) . .
C22 C21 C20 117.8(8) . .
C23 C22 C21 118.3(8) . .
C23 C22 H22 120.9 . .
C21 C22 H22 120.9 . .
C22 C23 C24 120.5(7) . .
C22 C23 H23 119.7 . .
C24 C23 H23 119.7 . .
C25 C24 C23 116.5(8) . .
C25 C24 H24 121.8 . .
C23 C24 H24 121.8 . .
N7 C25 C24 123.2(7) . .
N7 C25 N8 115.5(6) . .
C24 C25 N8 121.1(8) . .
O3 C26 N8 121.5(9) . .
O3 C26 C27 123.9(9) . .
N8 C26 C27 114.5(8) . .
C26 C27 H27A 109.5 . .
C26 C27 H27B 109.5 . .
H27A C27 H27B 109.5 . .
C26 C27 H27C 109.5 . .
H27A C27 H27C 109.5 . .
H27B C27 H27C 109.5 . .
N6 C28 C29 111.9(7) . .
N6 C28 H28A 109.2 . .
C29 C28 H28A 109.2 . .
N6 C28 H28B 109.2 . .
C29 C28 H28B 109.2 . .
H28A C28 H28B 107.9 . .
N9 C29 C30 122.1(9) . .
N9 C29 C28 116.2(7) . .
C30 C29 C28 121.6(9) . .
C31 C30 C29 117.4(10) . .
C31 C30 H30 121.3 . .
C29 C30 H30 121.3 . .
C32 C31 C30 121.2(9) . .
C32 C31 H31 119.4 . .
C30 C31 H31 119.4 . .
C33 C32 C31 118.8(10) . .
C33 C32 H32 120.6 . .
C31 C32 H32 120.6 . .
N9 C33 C32 122.3(9) . .
N9 C33 N10 112.2(7) . .
C32 C33 N10 125.5(9) . .
O4 C34 N10 124.8(10) . .
O4 C34 C35 120.9(9) . .
N10 C34 C35 114.3(7) . .
C34 C35 H35A 109.5 . .
C34 C35 H35B 109.5 . .
H35A C35 H35B 109.5 . .
C34 C35 H35C 109.5 . .
H35A C35 H35C 109.5 . .
H35B C35 H35C 109.5 . .
O13 C36 C37 116.9(12) . .
O13 C36 C37' 104.9(12) . .
O13 C36 H36A 108.1 . .
C37 C36 H36A 108.1 . .
C37' C36 H36A 130.1 . .
O13 C36 H36B 108.1 . .
C37 C36 H36B 108.1 . .
C37' C36 H36B 96.6 . .
H36A C36 H36B 107.3 . .
O13 C36 H36C 111.4 . .
C37 C36 H36C 88.5 . .
C37' C36 H36C 110.5 . .
H36B C36 H36C 123.2 . .
O13 C36 H36D 110.4 . .
C37 C36 H36D 118.3 . .
C37' C36 H36D 110.8 . .
H36A C36 H36D 91.5 . .
H36C C36 H36D 108.9 . .
C36 C37 C38 112.3(11) . .
C36 C37 C41 109.1(15) . .
C38 C37 C41 106.8(10) . .
C36 C37 H37 110.0 . .
C38 C37 H37 109.2 . .
C41 C37 H37 109.3 . .
C36 C37 H37' 126.7 . .
C38 C37 H37' 115.1 . .
C41 C37 H37' 79.1 . .
O14 C38 C37 112.9(16) . .
O14 C38 C39 111.1(11) . .
C37 C38 C39 101.6(9) . .
O14 C38 H38 109.6 . .
C37 C38 H38 110.6 . .
C39 C38 H38 110.7 . .
O15 C39 C38 105.5(13) . .
O15 C39 C40 115.8(14) . .
C38 C39 C40 103.1(10) . .
O15 C39 H39 111.8 . .
C38 C39 H39 109.9 . .
C40 C39 H39 110.2 . .
O15 C39 H40' 88.8 . .
C38 C39 H40' 146.2 . .
H39 C39 H40' 92.0 . .
N11 C40 C41 116.9(15) . .
N11 C40 C39 128.6(15) . .
C41 C40 C39 102.3(9) . .
N11 C40 H40 102.1 . .
C41 C40 H40 101.5 . .
C39 C40 H40 101.0 . .
N11 C40 H40' 105.5 . .
C41 C40 H40' 129.8 . .
C39 C40 H40' 66.8 . .
C40 C41 C37 105.8(10) . .
C40 C41 H41A 110.6 . .
C37 C41 H41A 110.6 . .
C40 C41 H41B 110.6 . .
C37 C41 H41B 110.6 . .
H41A C41 H41B 108.7 . .
C38 O14 H14 109.5 . .
C39 O15 H15 109.5 . .
C36 C37' C38' 113.3(10) . .
C36 C37' C41' 111.5(16) . .
C38' C37' C41' 101.0(12) . .
C36 C37' H37 92.4 . .
C38' C37' H37 122.9 . .
C41' C37' H37 116.2 . .
C36 C37' H37' 110.5 . .
C38' C37' H37' 110.2 . .
C41' C37' H37' 110.0 . .
O14' C38' C37' 111.0(15) . .
O14' C38' C39' 109.8(11) . .
C37' C38' C39' 105.3(9) . .
O14' C38' H38' 110.2 . .
C37' C38' H38' 111.0 . .
C39' C38' H38' 109.3 . .
O15' C39' C40' 97.7(13) . .
O15' C39' C38' 111.5(13) . .
C40' C39' C38' 103.2(8) . .
O15' C39' C39' 74.0(11) . 2_567
C40' C39' C39' 154.8(12) . 2_567
C38' C39' C39' 101.9(11) . 2_567
O15' C39' H40 76.6 . .
C38' C39' H40 128.9 . .
C39' C39' H40 127.8 2_567 .
O15' C39' H39' 113.5 . .
C40' C39' H39' 114.6 . .
C38' C39' H39' 114.6 . .
C39' C39' H39' 52.0 2_567 .
H40 C39' H39' 106.0 . .
N11 C40' C41' 92.3(11) . .
N11 C40' C39' 106.9(12) . .
C41' C40' C39' 108.2(9) . .
N11 C40' H40 121.1 . .
C41' C40' H40 146.5 . .
C39' C40' H40 67.1 . .
N11 C40' H40' 116.4 . .
C41' C40' H40' 115.1 . .
C39' C40' H40' 115.4 . .
H40 C40' H40' 50.2 . .
C40' C41' C37' 105.3(9) . .
C40' C41' H38 153.1 . .
C37' C41' H38 99.0 . .
C40' C41' H41C 110.7 . .
C37' C41' H41C 110.7 . .
H38 C41' H41C 48.2 . .
C40' C41' H41D 110.7 . .
C37' C41' H41D 110.7 . .
H38 C41' H41D 70.2 . .
H41C C41' H41D 108.8 . .
C38' O14' H14' 109.5 . .
C39' O15' H15' 109.5 . .
N11 C42 N12 116.8(12) . .
N11 C42 H42 121.6 . .
N12 C42 H42 121.6 . .
C44 N11 C42 103.8(10) . .
C44 N11 C40' 117.7(11) . .
C42 N11 C40' 137.2(13) . .
C44 N11 C40 125.1(12) . .
C42 N11 C40 131.1(14) . .
C43 N12 C42 101.5(11) . .
C46 N15 H15A 120.0 . .
C46 N15 H15B 120.0 . .
H15A N15 H15B 120.0 . .
N12 C43 C44 109.3(9) . .
N12 C43 C46 130.7(9) . .
C44 C43 C46 120.0 . .
N11 C44 N13 131.3(9) . .
N11 C44 C43 108.7(9) . .
N13 C44 C43 120.0 . .
C44 N13 C45 120.0 . .
N14 C45 N13 120.0 . .
N14 C45 H45 120.0 . .
N13 C45 H45 120.0 . .
C46 N14 C45 120.0 . .
N15 C46 N14 115.8(9) . .
N15 C46 C43 124.0(9) . .
N14 C46 C43 120.0 . .
C3 N1 C7 120.2(7) . .
C3 N1 Zn2 125.8(6) . .
C7 N1 Zn2 110.6(5) . .
C2 N2 C3 130.8(8) . .
C2 N2 H2 114.6 . .
C3 N2 H2 114.6 . .
C10 N3 C14 117.4(7) . .
C10 N3 Zn2 110.0(5) . .
C14 N3 Zn2 129.4(5) . .
C15 N4 C14 130.8(7) . .
C15 N4 H4A 114.6 . .
C14 N4 H4A 114.6 . .
C17 N5 C9 112.4(6) . .
C17 N5 C8 113.6(6) . .
C9 N5 C8 111.9(6) . .
C17 N5 Zn2 102.5(4) . .
C9 N5 Zn2 106.9(5) . .
C8 N5 Zn2 108.8(5) . .
C19 N6 C20 116.2(7) . .
C19 N6 C28 112.8(7) . .
C20 N6 C28 109.6(6) . .
C19 N6 Zn1 101.6(4) . .
C20 N6 Zn1 110.9(5) . .
C28 N6 Zn1 104.8(5) . .
C21 N7 C25 117.1(6) . .
C21 N7 Zn1 112.8(5) . .
C25 N7 Zn1 130.0(5) . .
C26 N8 C25 129.8(7) . .
C26 N8 H8 115.1 . .
C25 N8 H8 115.1 . .
C29 N9 C33 118.0(7) . .
C29 N9 Zn1 111.2(5) . .
C33 N9 Zn1 130.7(5) . .
C34 N10 C33 128.2(7) . .
C34 N10 H10 115.9 . .
C33 N10 H10 115.9 . .
C18 O6 Zn2 117.7(4) . .
C18 O6 Zn1 111.7(4) . .
Zn2 O6 Zn1 127.1(2) . .
P2 O7 Zn1 126.5(3) . .
P2 O8 Zn2 129.5(3) . .
P1 O10 P2 124.9(3) . .
P1 O11 Zn2 119.2(3) . .
P1 O12 Zn1 115.6(3) . .
C36 O13 P1 122.1(5) . .
O12 P1 O11 118.5(3) . .
O12 P1 O13 112.2(3) . .
O11 P1 O13 105.8(3) . .
O12 P1 O10 108.6(3) . .
O11 P1 O10 109.0(3) . .
O13 P1 O10 101.4(3) . .
O9 P2 O8 115.3(3) . .
O9 P2 O7 114.2(3) . .
O8 P2 O7 110.9(3) . .
O9 P2 O10 106.1(3) . .
O8 P2 O10 104.4(3) . .
O7 P2 O10 104.7(2) . .

loop_
_geom_bond_atom_site_label_1
_geom_bond_atom_site_label_2
_geom_bond_distance
_geom_bond_site_symmetry_2
Zn1 O6 2.021(4) .
Zn1 O7 2.027(4) .
Zn1 N6 2.153(6) .
Zn1 N9 2.186(6) .
Zn1 N7 2.241(5) .
Zn1 O12 2.300(5) .
Zn2 O6 1.999(4) .
Zn2 O8 2.020(5) .
Zn2 N5 2.178(6) .
Zn2 N1 2.218(6) .
Zn2 O11 2.239(5) .
Zn2 N3 2.383(6) .
C1 C2 1.445(14) .
C1 H1A 0.9800 .
C1 H1B 0.9800 .
C1 H1C 0.9800 .
C2 O1 1.243(11) .
C2 N2 1.352(11) .
C3 N1 1.316(10) .
C3 N2 1.382(11) .
C3 C4 1.402(11) .
C4 C5 1.391(14) .
C4 H4 0.9500 .
C5 C6 1.381(14) .
C5 H5 0.9500 .
C6 C7 1.378(11) .
C6 H6 0.9500 .
C7 N1 1.345(11) .
C7 C8 1.463(12) .
C8 N5 1.519(10) .
C8 H8A 0.9900 .
C8 H8B 0.9900 .
C9 N5 1.507(11) .
C9 C10 1.516(13) .
C9 H9A 0.9900 .
C9 H9B 0.9900 .
C10 N3 1.325(10) .
C10 C11 1.354(12) .
C11 C12 1.371(14) .
C11 H11 0.9500 .
C12 C13 1.356(14) .
C12 H12 0.9500 .
C13 C14 1.396(11) .
C13 H13 0.9500 .
C14 N3 1.339(9) .
C14 N4 1.385(10) .
C15 O2 1.258(11) .
C15 N4 1.369(11) .
C15 C16 1.486(13) .
C16 H16A 0.9800 .
C16 H16B 0.9800 .
C16 H16C 0.9800 .
C17 N5 1.472(10) .
C17 C18 1.517(11) .
C17 H17A 0.9900 .
C17 H17B 0.9900 .
C18 O6 1.375(9) .
C18 C19 1.539(12) .
C18 H18 1.0000 .
C19 N6 1.457(10) .
C19 H19A 0.9900 .
C19 H19B 0.9900 .
C20 N6 1.457(10) .
C20 C21 1.541(12) .
C20 H20A 0.9900 .
C20 H20B 0.9900 .
C21 N7 1.322(9) .
C21 C22 1.379(11) .
C22 C23 1.332(13) .
C22 H22 0.9500 .
C23 C24 1.414(13) .
C23 H23 0.9500 .
C24 C25 1.391(10) .
C24 H24 0.9500 .
C25 N7 1.339(9) .
C25 N8 1.405(10) .
C26 O3 1.225(10) .
C26 N8 1.344(10) .
C26 C27 1.450(13) .
C27 H27A 0.9800 .
C27 H27B 0.9800 .
C27 H27C 0.9800 .
C28 N6 1.465(11) .
C28 C29 1.497(12) .
C28 H28A 0.9900 .
C28 H28B 0.9900 .
C29 N9 1.359(10) .
C29 C30 1.407(12) .
C30 C31 1.379(14) .
C30 H30 0.9500 .
C31 C32 1.372(14) .
C31 H31 0.9500 .
C32 C33 1.371(11) .
C32 H32 0.9500 .
C33 N9 1.364(10) .
C33 N10 1.395(10) .
C34 O4 1.216(10) .
C34 N10 1.366(11) .
C34 C35 1.507(13) .
C35 H35A 0.9800 .
C35 H35B 0.9800 .
C35 H35C 0.9800 .
C36 O13 1.414(10) .
C36 C37 1.490(10) .
C36 C37' 1.503(10) .
C36 H36A 0.9900 .
C36 H36B 0.9900 .
C36 H36C 0.9700 .
C36 H36D 0.9700 .
C37 C38 1.514(10) .
C37 C41 1.56(3) .
C37 H37 0.9800 .
C37 H37' 0.7894 .
C38 O14 1.411(9) .
C38 C39 1.536(9) .
C38 H38 0.9800 .
C39 O15 1.431(10) .
C39 C40 1.537(10) .
C39 H39 0.9800 .
C40 N11 1.473(10) .
C40 C41 1.506(10) .
C40 H40 0.9800 .
C40 H40' 1.1345 .
C41 H41A 0.9900 .
C41 H41B 0.9900 .
O14 H14 0.8400 .
O15 H15 0.8400 .
C37' C38' 1.507(10) .
C37' C41' 1.54(3) .
C37' H37' 0.9800 .
C38' O14' 1.406(9) .
C38' C39' 1.526(9) .
C38' H38' 0.9800 .
C39' O15' 1.426(10) .
C39' C40' 1.515(10) .
C39' C39' 1.90(3) 2_567
C39' H39' 0.9800 .
C40' N11 1.455(10) .
C40' C41' 1.509(10) .
C40' H40 0.7265 .
C40' H40' 0.9800 .
C41' H41C 0.9900 .
C41' H41D 0.9900 .
O14' H14' 0.8400 .
O15' H15' 0.8400 .
C42 N11 1.305(15) .
C42 N12 1.330(16) .
C42 H42 0.9500 .
N11 C44 1.301(11) .
N12 C43 1.327(12) .
N15 C46 1.290(13) .
N15 H15A 0.8800 .
N15 H15B 0.8800 .
C43 C44 1.3900 .
C43 C46 1.3900 .
C44 N13 1.3900 .
N13 C45 1.3900 .
C45 N14 1.3900 .
C45 H45 0.9500 .
N14 C46 1.3900 .
N2 H2 0.8800 .
N4 H4A 0.8800 .
N8 H8 0.8800 .
N10 H10 0.8800 .
O7 P2 1.533(4) .
O8 P2 1.525(5) .
O9 P2 1.467(5) .
O10 P1 1.600(5) .
O10 P2 1.621(5) .
O11 P1 1.486(5) .
O12 P1 1.484(5) .
O13 P1 1.561(5) .

loop_
_geom_hbond_atom_site_label_D
_geom_hbond_atom_site_label_H
_geom_hbond_atom_site_label_A
_geom_hbond_distance_DH
_geom_hbond_distance_HA
_geom_hbond_distance_DA
_geom_hbond_angle_DHA
_geom_hbond_site_symmetry_A
C38 H38 O10 0.98 2.60 3.445(17) 144.0 .
C32 H32 O4 0.95 2.32 2.911(15) 119.8 .
C27 H27C O2 0.98 2.58 3.517(14) 159.8 2_666
C22 H22 O2 0.95 2.54 3.443(11) 158.7 1_565
C20 H20B O4 0.99 2.55 3.266(11) 128.9 2_576
C13 H13 O2 0.95 2.32 2.914(14) 120.1 .
C4 H4 O1 0.95 2.26 2.844(15) 118.6 .
N15 H15B N12 0.88 2.17 2.973(17) 152.3 2_667
N10 H10 O7 0.88 1.95 2.825(7) 171.6 .
N8 H8 O7 0.88 1.96 2.825(7) 166.9 .
N4 H4A O8 0.88 1.91 2.764(7) 163.4 .
N2 H2 O11 0.88 2.45 3.185(8) 141.7 .
N2 H2 O8 0.88 2.48 3.122(8) 130.5 .
